data_7129309
loop_
_publ_author_name
'Chen, Po-Han'
'Hsu, Ching-Pei'
'Tseng, Hsi-Ching'
'Liu, Yi-Hung'
'Chiu, Ching-Wen'

_publ_section_title
;
 [Mes-B-TMP]+ Borinium Cation Initiated Cyanosilylation and Catalysed
 Hydrosilylation of Ketones and Aldehydes
;
_journal_name_full 'Chemical Communications'
_journal_paper_doi 10.1039/D1CC06319G
_journal_year 2021
_chemical_formula_sum 'C15 H29 B Cl N Si2'
_chemical_formula_weight 325.83
_space_group_crystal_system monoclinic
_space_group_IT_number 14
_space_group_name_Hall '-P 2ybc'
_space_group_name_H-M_alt 'P 1 21/c 1'
_atom_sites_solution_hydrogens geom
_audit_creation_method SHELXL-2018/3
_audit_update_record
;
2021-11-08 deposited with the CCDC.	2021-11-23 downloaded from the CCDC.
;
_cell_angle_alpha 90
_cell_angle_beta 91.2092(11)
_cell_angle_gamma 90
_cell_formula_units_Z 4
_cell_length_a 8.7219(3)
_cell_length_b 13.0132(4)
_cell_length_c 17.0764(6)
_cell_measurement_reflns_used 16482
_cell_measurement_temperature 200(2)
_cell_measurement_theta_max 29.94
_cell_measurement_theta_min 2.34
_cell_volume 1937.74(11)
_computing_cell_refinement 'Bruker SAINT'
_computing_data_collection 'Bruker APEX3'
_computing_data_reduction 'Bruker SAINT'
_computing_molecular_graphics 'Bruker SHELXTL'
_computing_publication_material 'Bruker SHELXTL'
_computing_structure_refinement 'SHELXL-2018/3 (Sheldrick, 2018)'
_computing_structure_solution 'SHELXT (Sheldrick 2015)'
_diffrn_ambient_temperature 200(2)
_diffrn_measured_fraction_theta_full 0.999
_diffrn_measured_fraction_theta_max 0.999
_diffrn_measurement_device_type 'Bruker D8 VENTURE'
_diffrn_measurement_method '\f and \w scans'
_diffrn_radiation_type MoK\a
_diffrn_radiation_wavelength 0.71073
_diffrn_reflns_av_R_equivalents 0.0299
_diffrn_reflns_av_unetI/netI 0.0282
_diffrn_reflns_Laue_measured_fraction_full 0.999
_diffrn_reflns_Laue_measured_fraction_max 0.999
_diffrn_reflns_limit_h_max 12
_diffrn_reflns_limit_h_min -12
_diffrn_reflns_limit_k_max 18
_diffrn_reflns_limit_k_min -18
_diffrn_reflns_limit_l_max 23
_diffrn_reflns_limit_l_min -24
_diffrn_reflns_number 17559
_diffrn_reflns_point_group_measured_fraction_full 0.999
_diffrn_reflns_point_group_measured_fraction_max 0.999
_diffrn_reflns_theta_full 25.242
_diffrn_reflns_theta_max 29.997
_diffrn_reflns_theta_min 1.968
_exptl_absorpt_coefficient_mu 0.313
_exptl_absorpt_correction_T_max 0.9281
_exptl_absorpt_correction_T_min 0.8280
_exptl_absorpt_correction_type multi-scan
_exptl_absorpt_process_details 'Bruker SADABS'
_exptl_crystal_colour colourless
_exptl_crystal_density_diffrn 1.117
_exptl_crystal_description rod
_exptl_crystal_F_000 704
_exptl_crystal_size_max 0.283
_exptl_crystal_size_mid 0.273
_exptl_crystal_size_min 0.175
_refine_diff_density_max 0.393
_refine_diff_density_min -0.372
_refine_diff_density_rms 0.053
_refine_ls_extinction_method none
_refine_ls_goodness_of_fit_ref 1.035
_refine_ls_hydrogen_treatment constr
_refine_ls_matrix_type full
_refine_ls_number_parameters 190
_refine_ls_number_reflns 5643
_refine_ls_number_restraints 0
_refine_ls_restrained_S_all 1.035
_refine_ls_R_factor_all 0.0456
_refine_ls_R_factor_gt 0.0389
_refine_ls_shift/su_max 0.001
_refine_ls_shift/su_mean 0.000
_refine_ls_structure_factor_coef Fsqd
_refine_ls_weighting_details 'w=1/[\s^2^(Fo^2^)+(0.0611P)^2^+0.6457P] where P=(Fo^2^+2Fc^2^)/3'
_refine_ls_weighting_scheme calc
_refine_ls_wR_factor_gt 0.1105
_refine_ls_wR_factor_ref 0.1165
_reflns_Friedel_coverage 0.000
_reflns_number_gt 4871
_reflns_number_total 5643
_reflns_threshold_expression 'I > 2\s(I)'
_cod_data_source_file d1cc06319g2.cif
_cod_data_source_block ic20564
_cod_original_sg_symbol_H-M 'P 21/c'
_cod_database_code 7129309
_shelx_shelxl_version_number 2018/3
_shelx_space_group_comment
; 
The symmetry employed for this shelxl refinement is uniquely defined 
by the following loop, which should always be used as a source of 
symmetry information in preference to the above space-group names. 
They are only intended as comments. 
;
_shelx_estimated_absorpt_t_min 0.917
_shelx_estimated_absorpt_t_max 0.947

loop_
_space_group_symop_operation_xyz
'x, y, z'
'-x, y+1/2, -z+1/2'
'-x, -y, -z'
'x, -y-1/2, z-1/2'

loop_
_atom_site_label
_atom_site_type_symbol
_atom_site_fract_x
_atom_site_fract_y
_atom_site_fract_z
_atom_site_U_iso_or_equiv
_atom_site_adp_type
_atom_site_occupancy
_atom_site_site_symmetry_order
_atom_site_calc_flag
_atom_site_refinement_flags_posn
_atom_site_refinement_flags_adp
_atom_site_refinement_flags_occupancy
_atom_site_disorder_assembly
_atom_site_disorder_group
B1 B 0.71588(16) 0.63705(11) 0.62782(8) 0.0253(3) Uani 1 1 d . . . . .
Cl1 Cl 0.86339(4) 0.60711(3) 0.55742(2) 0.04147(11) Uani 1 1 d . . . . .
Si1 Si 0.62429(4) 0.66640(3) 0.78208(2) 0.02612(9) Uani 1 1 d . . . . .
Si2 Si 0.89728(4) 0.53127(3) 0.73514(3) 0.03608(11) Uani 1 1 d . . . . .
N1 N 0.74124(12) 0.61348(8) 0.70749(6) 0.0254(2) Uani 1 1 d . . . . .
C1 C 0.57024(14) 0.68612(10) 0.58750(7) 0.0248(2) Uani 1 1 d . . . . .
C2 C 0.43799(15) 0.62613(10) 0.57442(7) 0.0269(2) Uani 1 1 d . . . . .
C3 C 0.30981(16) 0.66951(11) 0.53741(8) 0.0314(3) Uani 1 1 d . . . . .
H3 H 0.221538 0.628160 0.528075 0.038 Uiso 1 1 calc R U . . .
C4 C 0.30756(16) 0.77181(11) 0.51375(8) 0.0323(3) Uani 1 1 d . . . . .
C5 C 0.43911(17) 0.83011(11) 0.52655(8) 0.0314(3) Uani 1 1 d . . . . .
H5 H 0.439485 0.900088 0.510707 0.038 Uiso 1 1 calc R U . . .
C6 C 0.57027(15) 0.78879(10) 0.56193(7) 0.0276(2) Uani 1 1 d . . . . .
C7 C 0.43275(18) 0.51475(11) 0.59959(9) 0.0346(3) Uani 1 1 d . . . . .
H7A H 0.410346 0.510927 0.655511 0.052 Uiso 1 1 calc R U . . .
H7B H 0.532098 0.482354 0.590167 0.052 Uiso 1 1 calc R U . . .
H7C H 0.352393 0.478810 0.569400 0.052 Uiso 1 1 calc R U . . .
C8 C 0.1668(2) 0.81763(15) 0.47444(10) 0.0462(4) Uani 1 1 d . . . . .
H8A H 0.169662 0.892603 0.479693 0.069 Uiso 1 1 calc R U . . .
H8B H 0.074706 0.790915 0.499322 0.069 Uiso 1 1 calc R U . . .
H8C H 0.164517 0.799121 0.418802 0.069 Uiso 1 1 calc R U . . .
C9 C 0.71066(18) 0.85576(11) 0.57387(10) 0.0381(3) Uani 1 1 d . . . . .
H9A H 0.795550 0.827728 0.543832 0.057 Uiso 1 1 calc R U . . .
H9B H 0.739645 0.857200 0.629620 0.057 Uiso 1 1 calc R U . . .
H9C H 0.687702 0.925707 0.555891 0.057 Uiso 1 1 calc R U . . .
C10 C 0.4813(2) 0.76448(13) 0.74865(10) 0.0446(4) Uani 1 1 d . . . . .
H10A H 0.534306 0.820855 0.722459 0.067 Uiso 1 1 calc R U . . .
H10B H 0.427069 0.791348 0.793956 0.067 Uiso 1 1 calc R U . . .
H10C H 0.407514 0.732757 0.711956 0.067 Uiso 1 1 calc R U . . .
C11 C 0.51061(18) 0.56270(12) 0.82863(9) 0.0383(3) Uani 1 1 d . . . . .
H11A H 0.461055 0.520518 0.787848 0.057 Uiso 1 1 calc R U . . .
H11B H 0.432158 0.593451 0.861536 0.057 Uiso 1 1 calc R U . . .
H11C H 0.578819 0.519575 0.860992 0.057 Uiso 1 1 calc R U . . .
C12 C 0.7502(2) 0.73530(16) 0.85405(10) 0.0522(4) Uani 1 1 d . . . . .
H12A H 0.833827 0.689846 0.871346 0.078 Uiso 1 1 calc R U . . .
H12B H 0.690031 0.755714 0.899316 0.078 Uiso 1 1 calc R U . . .
H12C H 0.792967 0.796640 0.829382 0.078 Uiso 1 1 calc R U . . .
C13 C 1.08050(19) 0.60432(18) 0.73222(12) 0.0562(5) Uani 1 1 d . . . . .
H13A H 1.090136 0.636646 0.680720 0.084 Uiso 1 1 calc R U . . .
H13B H 1.166743 0.557306 0.741519 0.084 Uiso 1 1 calc R U . . .
H13C H 1.081090 0.657486 0.772868 0.084 Uiso 1 1 calc R U . . .
C14 C 0.8773(3) 0.4796(2) 0.83664(13) 0.0678(6) Uani 1 1 d . . . . .
H14A H 0.866562 0.536807 0.873450 0.102 Uiso 1 1 calc R U . . .
H14B H 0.968532 0.439329 0.851028 0.102 Uiso 1 1 calc R U . . .
H14C H 0.786234 0.435617 0.838618 0.102 Uiso 1 1 calc R U . . .
C15 C 0.8992(2) 0.41378(14) 0.67204(15) 0.0606(5) Uani 1 1 d . . . . .
H15A H 0.794226 0.397180 0.654813 0.091 Uiso 1 1 calc R U . . .
H15B H 0.942270 0.356038 0.702067 0.091 Uiso 1 1 calc R U . . .
H15C H 0.962170 0.426578 0.626192 0.091 Uiso 1 1 calc R U . . .

loop_
_atom_site_aniso_label
_atom_site_aniso_U_11
_atom_site_aniso_U_22
_atom_site_aniso_U_33
_atom_site_aniso_U_23
_atom_site_aniso_U_13
_atom_site_aniso_U_12
B1 0.0222(6) 0.0271(6) 0.0266(6) -0.0024(5) 0.0027(5) -0.0008(5)
Cl1 0.03136(18) 0.0612(2) 0.03217(17) -0.00270(15) 0.00887(13) 0.00863(15)
Si1 0.02679(18) 0.02782(17) 0.02381(17) -0.00228(12) 0.00197(13) -0.00146(12)
Si2 0.02412(19) 0.0441(2) 0.0400(2) 0.00648(17) -0.00090(15) 0.00848(15)
N1 0.0216(5) 0.0285(5) 0.0260(5) -0.0001(4) 0.0005(4) 0.0014(4)
C1 0.0241(5) 0.0297(6) 0.0206(5) -0.0007(4) 0.0012(4) -0.0003(4)
C2 0.0266(6) 0.0300(6) 0.0241(5) -0.0018(4) 0.0007(4) -0.0013(5)
C3 0.0266(6) 0.0390(7) 0.0283(6) -0.0033(5) -0.0022(5) -0.0023(5)
C4 0.0302(6) 0.0416(7) 0.0251(6) 0.0003(5) -0.0025(5) 0.0059(5)
C5 0.0360(7) 0.0319(6) 0.0263(6) 0.0040(5) 0.0005(5) 0.0029(5)
C6 0.0281(6) 0.0309(6) 0.0238(5) 0.0010(4) 0.0025(5) -0.0016(5)
C7 0.0368(7) 0.0299(6) 0.0371(7) -0.0001(5) -0.0023(6) -0.0056(5)
C8 0.0396(8) 0.0539(9) 0.0446(8) 0.0024(7) -0.0127(7) 0.0106(7)
C9 0.0344(7) 0.0337(7) 0.0464(8) 0.0026(6) 0.0028(6) -0.0071(6)
C10 0.0564(10) 0.0406(8) 0.0371(7) -0.0015(6) 0.0104(7) 0.0198(7)
C11 0.0378(7) 0.0406(7) 0.0369(7) 0.0016(6) 0.0104(6) -0.0060(6)
C12 0.0499(10) 0.0670(11) 0.0398(8) -0.0181(8) 0.0007(7) -0.0186(9)
C13 0.0254(7) 0.0847(14) 0.0582(11) -0.0034(10) -0.0052(7) -0.0037(8)
C14 0.0554(11) 0.0928(16) 0.0551(11) 0.0332(11) 0.0028(9) 0.0310(11)
C15 0.0555(11) 0.0384(8) 0.0882(15) -0.0010(9) 0.0070(11) 0.0166(8)

loop_
_atom_type_symbol
_atom_type_description
_atom_type_scat_dispersion_real
_atom_type_scat_dispersion_imag
_atom_type_scat_source
C C 0.0033 0.0016 'International Tables Vol C Tables 4.2.6.8 and 6.1.1.4'
H H 0.0000 0.0000 'International Tables Vol C Tables 4.2.6.8 and 6.1.1.4'
B B 0.0013 0.0007 'International Tables Vol C Tables 4.2.6.8 and 6.1.1.4'
N N 0.0061 0.0033 'International Tables Vol C Tables 4.2.6.8 and 6.1.1.4'
Si Si 0.0817 0.0704 'International Tables Vol C Tables 4.2.6.8 and 6.1.1.4'
Cl Cl 0.1484 0.1585 'International Tables Vol C Tables 4.2.6.8 and 6.1.1.4'

loop_
_geom_angle_atom_site_label_1
_geom_angle_atom_site_label_2
_geom_angle_atom_site_label_3
_geom_angle
_geom_angle_site_symmetry_1
_geom_angle_site_symmetry_3
_geom_angle_publ_flag
N1 B1 C1 128.49(11) . . ?
N1 B1 Cl1 119.51(10) . . ?
C1 B1 Cl1 111.98(9) . . ?
N1 Si1 C12 108.59(7) . . ?
N1 Si1 C11 110.00(6) . . ?
C12 Si1 C11 112.28(8) . . ?
N1 Si1 C10 115.70(6) . . ?
C12 Si1 C10 104.70(9) . . ?
C11 Si1 C10 105.54(8) . . ?
N1 Si2 C13 109.68(8) . . ?
N1 Si2 C14 112.00(7) . . ?
C13 Si2 C14 107.78(11) . . ?
N1 Si2 C15 110.69(8) . . ?
C13 Si2 C15 112.57(10) . . ?
C14 Si2 C15 104.01(12) . . ?
B1 N1 Si1 121.65(9) . . ?
B1 N1 Si2 119.28(9) . . ?
Si1 N1 Si2 119.05(6) . . ?
C6 C1 C2 118.93(12) . . ?
C6 C1 B1 121.20(11) . . ?
C2 C1 B1 119.85(11) . . ?
C3 C2 C1 119.67(12) . . ?
C3 C2 C7 119.25(12) . . ?
C1 C2 C7 121.08(12) . . ?
C4 C3 C2 121.74(13) . . ?
C5 C4 C3 118.06(13) . . ?
C5 C4 C8 121.04(14) . . ?
C3 C4 C8 120.89(14) . . ?
C4 C5 C6 121.77(12) . . ?
C5 C6 C1 119.80(12) . . ?
C5 C6 C9 119.46(12) . . ?
C1 C6 C9 120.73(12) . . ?

loop_
_geom_bond_atom_site_label_1
_geom_bond_atom_site_label_2
_geom_bond_distance
_geom_bond_site_symmetry_2
_geom_bond_publ_flag
B1 N1 1.4076(18) . ?
B1 C1 1.5679(19) . ?
B1 Cl1 1.8214(14) . ?
Si1 N1 1.7865(11) . ?
Si1 C12 1.8609(17) . ?
Si1 C11 1.8626(15) . ?
Si1 C10 1.8653(16) . ?
Si2 N1 1.7868(11) . ?
Si2 C13 1.8610(19) . ?
Si2 C14 1.871(2) . ?
Si2 C15 1.871(2) . ?
C1 C6 1.4056(18) . ?
C1 C2 1.4068(18) . ?
C2 C3 1.3921(19) . ?
C2 C7 1.5128(18) . ?
C3 C4 1.391(2) . ?
C4 C5 1.389(2) . ?
C4 C8 1.510(2) . ?
C5 C6 1.3906(19) . ?
C6 C9 1.5131(19) . ?
